data_9012090
loop_
_publ_author_name
'Ercit, T. S.'
'Hawthorne, F. C.'
'Cerny, P.'

_publ_section_title
;
 Locality: synthetic
 The crystal structure of synthetic natrotantite
;
_journal_name_full 'Bulletin de Mineralogie'
_journal_page_first 541
_journal_page_last 549
_journal_volume 108
_journal_year 1985
_chemical_formula_sum 'Na2 O11 Ta4'
_chemical_name_mineral Natrotantite
_space_group_IT_number 167
_symmetry_space_group_name_Hall '-R 3 2"c'
_symmetry_space_group_name_H-M 'R -3 c :H'
_cell_angle_alpha 90
_cell_angle_beta 90
_cell_angle_gamma 120
_cell_length_a 6.2092
_cell_length_b 6.2092
_cell_length_c 36.6190
_cell_formula_units_Z 6
_cell_volume 1222.668
_exptl_crystal_density_diffrn 7.707
_cod_duplicate_entry 9012055
_cod_original_sg_symbol_H-M 'R -3 c'
_cod_original_formula_sum 'Na2 Ta4 O11'
_cod_database_code 9012090

loop_
_symmetry_equiv_pos_as_xyz
x,y,z
2/3+x,1/3+y,1/3+z
1/3+x,2/3+y,2/3+z
x,x-y,1/2+z
2/3+x,1/3+x-y,5/6+z
1/3+x,2/3+x-y,1/6+z
y,x,1/2-z
2/3+y,1/3+x,5/6-z
1/3+y,2/3+x,1/6-z
-x+y,y,1/2+z
2/3-x+y,1/3+y,5/6+z
1/3-x+y,2/3+y,1/6+z
-x,-x+y,1/2-z
2/3-x,1/3-x+y,5/6-z
1/3-x,2/3-x+y,1/6-z
-y,-x,1/2+z
2/3-y,1/3-x,5/6+z
1/3-y,2/3-x,1/6+z
x-y,-y,1/2-z
2/3+x-y,1/3-y,5/6-z
1/3+x-y,2/3-y,1/6-z
y,-x+y,-z
2/3+y,1/3-x+y,1/3-z
1/3+y,2/3-x+y,2/3-z
-x+y,-x,z
2/3-x+y,1/3-x,1/3+z
1/3-x+y,2/3-x,2/3+z
-x,-y,-z
2/3-x,1/3-y,1/3-z
1/3-x,2/3-y,2/3-z
-y,x-y,z
2/3-y,1/3+x-y,1/3+z
1/3-y,2/3+x-y,2/3+z
x-y,x,-z
2/3+x-y,1/3+x,1/3-z
1/3+x-y,2/3+x,2/3-z

loop_
_atom_site_label
_atom_site_fract_x
_atom_site_fract_y
_atom_site_fract_z
_atom_site_U_iso_or_equiv
Na 0.00000 0.00000 0.33230 0.03926
Ta1 0.36410 0.00000 0.25000 0.03977
Ta2 0.00000 0.00000 0.00000 0.04255
O1 0.05200 0.41400 0.19750 0.02786
O2 0.75000 0.00000 0.25000 0.04559
O3 0.00000 0.00000 0.40740 0.02280
